data_7129353
loop_
_publ_author_name
'Wang, Yongcheng'
'Teng, Yu'
'Yang, Hong'
'Li, Xiang'
'Yin, Dali'
'Tian, Yulin'

_publ_section_title
;
 Bioorthogonally Applicable Multicolor Fluorogenic Naphthalimide-Tetrazine
 Probes with Aggregation-Induced Emission Characters
;
_journal_name_full 'Chemical Communications'
_journal_paper_doi 10.1039/D1CC05204G
_journal_year 2021
_chemical_formula_moiety 'C33 H33 N3 O3'
_chemical_formula_sum 'C33 H33 N3 O3'
_chemical_formula_weight 519.62
_space_group_crystal_system monoclinic
_space_group_IT_number 15
_space_group_name_Hall '-C 2yc'
_space_group_name_H-M_alt 'C 1 2/c 1'
_atom_sites_solution_hydrogens geom
_atom_sites_solution_primary dual
_audit_creation_date 2021-11-05
_audit_creation_method
;
Olex2 1.3
(compiled 2020.11.12 svn.r5f609507 for OlexSys, GUI svn.r6408)
;
_audit_update_record
;
2021-11-13 deposited with the CCDC.	2021-12-02 downloaded from the CCDC.
;
_cell_angle_alpha 90
_cell_angle_beta 130.84(3)
_cell_angle_gamma 90
_cell_formula_units_Z 8
_cell_length_a 32.443(6)
_cell_length_b 9.3730(5)
_cell_length_c 23.143(4)
_cell_measurement_reflns_used 2150
_cell_measurement_temperature 292.98(10)
_cell_measurement_theta_max 71.5010
_cell_measurement_theta_min 3.5580
_cell_volume 5324(3)
_computing_cell_refinement 'CrysAlisPro 1.171.38.43f (Rigaku OD, 2015)'
_computing_data_collection 'CrysAlisPro 1.171.38.43f (Rigaku OD, 2015)'
_computing_data_reduction 'CrysAlisPro 1.171.38.43f (Rigaku OD, 2015)'
_computing_molecular_graphics 'Olex2 1.3 (Dolomanov et al., 2009)'
_computing_publication_material 'Olex2 1.3 (Dolomanov et al., 2009)'
_computing_structure_refinement 'SHELXL 2018/3 (Sheldrick, 2015)'
_computing_structure_solution 'SHELXT 2018/2 (Sheldrick, 2018)'
_diffrn_ambient_environment air
_diffrn_ambient_temperature 292.98(10)
_diffrn_detector 'CCD plate'
_diffrn_detector_area_resol_mean 5.2684
_diffrn_detector_type AtlasS2
_diffrn_measured_fraction_theta_full 0.997
_diffrn_measured_fraction_theta_max 0.997
_diffrn_measurement_details
;
List of Runs (angles in degrees, time in seconds):

  # Type    Start    End  Width  t~exp~   \w     \q     \k     \f   Frames
#--------------------------------------------------------------------------
  1  \w    -21.00  32.00   1.00    4.00    --  -41.11  77.00 120.00   53
  2  \w    -69.00  32.00   1.00    4.00    --  -41.11  57.00 -90.00  101
  3  \w    -84.00 -42.00   1.00    4.00    --  -41.11 -38.00 -60.00   42
  4  \w     69.00  95.00   1.00    4.00    --   41.11-125.00 -90.00   26
  5  \w     61.00 120.00   1.00    6.00    --  106.95-125.00-150.00   59
  6  \w     33.00 120.00   1.00    6.00    --  106.95 -77.00  30.00   87
  7  \w     81.00 107.00   1.00    6.00    --  106.95-125.00  60.00   26
  8  \w     35.00  60.00   1.00    6.00    --  106.95-125.00  60.00   25
  9  \w     37.00  63.00   1.00    6.00    --  106.95 -45.00 150.00   26
 10  \w     89.00 178.00   1.00    6.00    --  106.95  30.00 -60.00   89
 11  \w     80.00 177.00   1.00    6.00    --  106.95  30.00-150.00   97
;
_diffrn_measurement_device 'four-circle diffractometer'
_diffrn_measurement_device_type 'SuperNova, Dual, Cu at zero, AtlasS2'
_diffrn_measurement_method '\w scans'
_diffrn_orient_matrix_type 'CrysAlisPro convention (1999,Acta A55,543-557)'
_diffrn_orient_matrix_UB_11 0.0562151000
_diffrn_orient_matrix_UB_12 0.0488067000
_diffrn_orient_matrix_UB_13 0.0736292000
_diffrn_orient_matrix_UB_21 0.0217917000
_diffrn_orient_matrix_UB_22 -0.0005862000
_diffrn_orient_matrix_UB_23 -0.0424363000
_diffrn_orient_matrix_UB_31 -0.0173830000
_diffrn_orient_matrix_UB_32 0.1569536000
_diffrn_orient_matrix_UB_33 -0.0229538000
_diffrn_radiation_monochromator mirror
_diffrn_radiation_probe x-ray
_diffrn_radiation_type 'Cu K\a'
_diffrn_radiation_wavelength 1.54184
_diffrn_reflns_av_R_equivalents 0.0423
_diffrn_reflns_av_unetI/netI 0.0523
_diffrn_reflns_Laue_measured_fraction_full 0.997
_diffrn_reflns_Laue_measured_fraction_max 0.997
_diffrn_reflns_limit_h_max 38
_diffrn_reflns_limit_h_min -29
_diffrn_reflns_limit_k_max 11
_diffrn_reflns_limit_k_min -7
_diffrn_reflns_limit_l_max 21
_diffrn_reflns_limit_l_min -27
_diffrn_reflns_number 9064
_diffrn_reflns_point_group_measured_fraction_full 0.997
_diffrn_reflns_point_group_measured_fraction_max 0.997
_diffrn_reflns_theta_full 66.601
_diffrn_reflns_theta_max 66.601
_diffrn_reflns_theta_min 3.602
_diffrn_source 'micro-focus sealed X-ray tube'
_diffrn_source_type 'SuperNova (Cu) X-ray Source'
_exptl_absorpt_coefficient_mu 0.664
_exptl_absorpt_correction_T_max 1.00000
_exptl_absorpt_correction_T_min 0.74258
_exptl_absorpt_correction_type multi-scan
_exptl_absorpt_process_details
;
CrysAlisPro 1.171.38.43f (Rigaku Oxford Diffraction, 2015)
Empirical absorption correction using spherical harmonics,
 implemented in SCALE3 ABSPACK scaling algorithm.
;
_exptl_crystal_colour colourless
_exptl_crystal_colour_primary colourless
_exptl_crystal_density_diffrn 1.297
_exptl_crystal_description block
_exptl_crystal_F_000 2208
_exptl_crystal_size_max 0.14
_exptl_crystal_size_mid 0.12
_exptl_crystal_size_min 0.11
_refine_diff_density_max 0.355
_refine_diff_density_min -0.307
_refine_diff_density_rms 0.053
_refine_ls_extinction_method none
_refine_ls_goodness_of_fit_ref 1.043
_refine_ls_hydrogen_treatment constr
_refine_ls_matrix_type full
_refine_ls_number_parameters 365
_refine_ls_number_reflns 4687
_refine_ls_number_restraints 0
_refine_ls_restrained_S_all 1.043
_refine_ls_R_factor_all 0.1132
_refine_ls_R_factor_gt 0.0760
_refine_ls_shift/su_max 0.000
_refine_ls_shift/su_mean 0.000
_refine_ls_structure_factor_coef Fsqd
_refine_ls_weighting_details 'w=1/[\s^2^(Fo^2^)+(0.1296P)^2^+2.0706P] where P=(Fo^2^+2Fc^2^)/3'
_refine_ls_weighting_scheme calc
_refine_ls_wR_factor_gt 0.2175
_refine_ls_wR_factor_ref 0.2520
_reflns_Friedel_coverage 0.000
_reflns_number_gt 2927
_reflns_number_total 4687
_reflns_threshold_expression 'I > 2\s(I)'
_cod_data_source_file d1cc05204g2.cif
_cod_data_source_block 3-5b_2
_cod_original_cell_volume 5324(2)
_cod_database_code 7129353
_shelx_shelxl_version_number 2018/3
_shelx_space_group_comment
;
The symmetry employed for this shelxl refinement is uniquely defined
by the following loop, which should always be used as a source of
symmetry information in preference to the above space-group names.
They are only intended as comments.
;
_reflns_odcompleteness_completeness 99.63
_reflns_odcompleteness_iscentric 1
_reflns_odcompleteness_theta 66.97
_olex2_refinement_description
;
1. Fixed Uiso
 At 1.2 times of:
  All C(H) groups, All C(H,H) groups, All C(H,H,H,H) groups
 At 1.5 times of:
  All C(H,H,H) groups, All O(H) groups
2. Others
 Sof(H26A)=Sof(H28C)=Sof(H28D)=Sof(C34)=Sof(H34A)=Sof(H34B)=1-FVAR(1)
 Sof(H26)=Sof(C27)=Sof(H27A)=Sof(H27B)=Sof(H28A)=Sof(H28B)=FVAR(1)
3.a Ternary CH refined with riding coordinates:
 C26(H26), C26(H26A)
3.b Secondary CH2 refined with riding coordinates:
 C24(H24A,H24B), C25(H25A,H25B), C27(H27A,H27B), C28(H28A,H28B), C28(H28C,
 H28D), C29(H29A,H29B), C30(H30A,H30B), C31(H31A,H31B), C32(H32A,H32B),
 C34(H34A,H34B)
3.c Aromatic/amide H refined with riding coordinates:
 C6(H6), C7(H7), C10(H10), C11(H11), C12(H12), C14(H14), C15(H15), C17(H17),
 C18(H18)
3.d Idealised Me refined as rotating group:
 C23(H23A,H23B,H23C), C33(H33A,H33B,H33C)
3.e Idealised tetrahedral OH refined as rotating group:
 O3(H3)
;
_olex2_date_sample_data_collection 2021-11-05
_olex2_submission_special_instructions 'No special instructions were received'
_oxdiff_exptl_absorpt_empirical_details
;
Empirical correction (ABSPACK) includes:
- Absorption correction using spherical harmonics
- Frame scaling
;
_oxdiff_exptl_absorpt_empirical_full_max 1.655
_oxdiff_exptl_absorpt_empirical_full_min 0.404

loop_
_space_group_symop_operation_xyz
'x, y, z'
'-x, y, -z+1/2'
'x+1/2, y+1/2, z'
'-x+1/2, y+1/2, -z+1/2'
'-x, -y, -z'
'x, -y, z-1/2'
'-x+1/2, -y+1/2, -z'
'x+1/2, -y+1/2, z-1/2'

loop_
_atom_site_label
_atom_site_type_symbol
_atom_site_fract_x
_atom_site_fract_y
_atom_site_fract_z
_atom_site_U_iso_or_equiv
_atom_site_adp_type
_atom_site_occupancy
_atom_site_site_symmetry_order
_atom_site_calc_flag
_atom_site_refinement_flags_posn
_atom_site_refinement_flags_adp
_atom_site_refinement_flags_occupancy
_atom_site_disorder_assembly
_atom_site_disorder_group
O1 O 0.52357(14) 0.1494(3) 0.19582(18) 0.0901(10) Uani 1 1 d . . . . .
O2 O 0.45683(13) 0.5680(3) 0.06852(15) 0.0890(10) Uani 1 1 d . . . . .
O3 O 0.80698(16) 1.0261(4) 0.89803(19) 0.0939(11) Uani 1 1 d . . . . .
H3 H 0.784350 0.968395 0.888813 0.141 Uiso 1 1 calc R U . . .
N1 N 0.48832(12) 0.3576(3) 0.13319(16) 0.0631(8) Uani 1 1 d . . . . .
N2 N 0.74595(12) 1.2186(3) 0.59044(15) 0.0553(7) Uani 1 1 d . . . . .
N3 N 0.77674(13) 1.3190(3) 0.64342(17) 0.0576(8) Uani 1 1 d . . . . .
C1 C 0.52549(16) 0.2789(4) 0.1995(2) 0.0610(9) Uani 1 1 d . . . . .
C2 C 0.56533(14) 0.3581(4) 0.27083(19) 0.0537(8) Uani 1 1 d . . . . .
C3 C 0.56555(12) 0.5083(4) 0.27053(17) 0.0476(8) Uani 1 1 d . . . . .
C4 C 0.52822(14) 0.5826(4) 0.2018(2) 0.0537(8) Uani 1 1 d . . . . .
C5 C 0.48858(15) 0.5051(4) 0.1298(2) 0.0627(10) Uani 1 1 d . . . . .
C6 C 0.52950(16) 0.7289(4) 0.2030(2) 0.0641(10) Uani 1 1 d . . . . .
H6 H 0.504952 0.779274 0.157646 0.077 Uiso 1 1 calc R U . . .
C7 C 0.56778(14) 0.8043(4) 0.27235(18) 0.0547(9) Uani 1 1 d . . . . .
H7 H 0.568071 0.903542 0.271833 0.066 Uiso 1 1 calc R U . . .
C8 C 0.60468(14) 0.7325(4) 0.34080(19) 0.0530(8) Uani 1 1 d . . . . .
C9 C 0.60470(14) 0.5825(4) 0.34170(19) 0.0525(8) Uani 1 1 d . . . . .
C10 C 0.64215(14) 0.4991(4) 0.40762(18) 0.0511(8) Uani 1 1 d . . . . .
H10 H 0.668425 0.544742 0.453982 0.061 Uiso 1 1 calc R U . . .
C11 C 0.64104(15) 0.3530(4) 0.4055(2) 0.0642(10) Uani 1 1 d . . . . .
H11 H 0.666222 0.301210 0.450070 0.077 Uiso 1 1 calc R U . . .
C12 C 0.60238(15) 0.2822(4) 0.3370(2) 0.0629(10) Uani 1 1 d . . . . .
H12 H 0.601572 0.183041 0.335801 0.076 Uiso 1 1 calc R U . . .
C13 C 0.64490(14) 0.8164(4) 0.41226(19) 0.0530(8) Uani 1 1 d . . . . .
C14 C 0.65130(16) 0.7973(4) 0.4774(2) 0.0635(10) Uani 1 1 d . . . . .
H14 H 0.630856 0.728129 0.477631 0.076 Uiso 1 1 calc R U . . .
C15 C 0.68788(15) 0.8804(4) 0.5421(2) 0.0612(10) Uani 1 1 d . . . . .
H15 H 0.691689 0.866009 0.585135 0.073 Uiso 1 1 calc R U . . .
C16 C 0.71865(13) 0.9842(3) 0.54319(18) 0.0490(8) Uani 1 1 d . . . . .
C17 C 0.71190(14) 1.0034(4) 0.47767(19) 0.0524(8) Uani 1 1 d . . . . .
H17 H 0.731917 1.073475 0.477055 0.063 Uiso 1 1 calc R U . . .
C18 C 0.67602(14) 0.9201(4) 0.41388(19) 0.0549(8) Uani 1 1 d . . . . .
H18 H 0.672634 0.933788 0.371136 0.066 Uiso 1 1 calc R U . . .
C19 C 0.75626(13) 1.0813(3) 0.60964(17) 0.0459(7) Uani 1 1 d . . . . .
C20 C 0.79918(12) 1.0350(3) 0.68548(17) 0.0431(7) Uani 1 1 d . . . . .
C21 C 0.83122(13) 1.1406(3) 0.73968(17) 0.0448(7) Uani 1 1 d . . . . .
C22 C 0.81846(14) 1.2823(3) 0.71596(18) 0.0493(8) Uani 1 1 d . . . . .
C23 C 0.84963(18) 1.4064(4) 0.7685(2) 0.0732(12) Uani 1 1 d . . . . .
H23A H 0.885052 1.409964 0.783441 0.110 Uiso 1 1 calc R U . . .
H23B H 0.853455 1.395433 0.813047 0.110 Uiso 1 1 calc R U . . .
H23C H 0.830354 1.493180 0.742662 0.110 Uiso 1 1 calc R U . . .
C24 C 0.87748(14) 1.1061(4) 0.82277(18) 0.0558(9) Uani 1 1 d . . . . .
H24A H 0.906662 1.174442 0.843785 0.067 Uiso 1 1 calc R U . . .
H24B H 0.891591 1.012046 0.826638 0.067 Uiso 1 1 calc R U . . .
C25 C 0.85968(16) 1.1095(4) 0.86962(19) 0.0630(10) Uani 1 1 d . . . . .
H25A H 0.891282 1.089532 0.922434 0.076 Uiso 1 1 calc R U . . .
H25B H 0.847769 1.205648 0.867719 0.076 Uiso 1 1 calc R U . . .
C26 C 0.8149(2) 1.0078(5) 0.8456(2) 0.0772(13) Uani 1 1 d . . . . .
H26 H 0.781859 1.045072 0.796987 0.093 Uiso 0.784(9) 1 calc R U P A 1
H26A H 0.840095 0.927633 0.873933 0.093 Uiso 0.216(9) 1 calc R U P A 2
C27 C 0.8205(2) 0.8594(5) 0.8292(3) 0.0664(16) Uani 0.784(9) 1 d . . P A 1
H27A H 0.808250 0.795427 0.848229 0.080 Uiso 0.784(9) 1 calc R U P A 1
H27B H 0.858922 0.840668 0.858203 0.080 Uiso 0.784(9) 1 calc R U P A 1
C28 C 0.78968(16) 0.8204(3) 0.7448(2) 0.0592(9) Uani 1 1 d . . . . .
H28A H 0.789123 0.717179 0.741441 0.071 Uiso 0.784(9) 1 calc R U P A 1
H28B H 0.752210 0.851317 0.715116 0.071 Uiso 0.784(9) 1 calc R U P A 1
H28C H 0.756650 0.766370 0.707426 0.071 Uiso 0.216(9) 1 calc R U P A 2
H28D H 0.816707 0.754308 0.784406 0.071 Uiso 0.216(9) 1 calc R U P A 2
C29 C 0.81012(15) 0.8787(3) 0.70585(19) 0.0524(8) Uani 1 1 d . . . . .
H29A H 0.849118 0.862801 0.739316 0.063 Uiso 1 1 calc R U . . .
H29B H 0.793252 0.824455 0.659499 0.063 Uiso 1 1 calc R U . . .
C30 C 0.44656(18) 0.2783(5) 0.0622(2) 0.0823(13) Uani 1 1 d . . . . .
H30A H 0.414978 0.338956 0.027760 0.099 Uiso 1 1 calc R U . . .
H30B H 0.435167 0.196053 0.074222 0.099 Uiso 1 1 calc R U . . .
C31 C 0.4666(2) 0.2291(6) 0.0231(3) 0.0919(15) Uani 1 1 d . . . . .
H31A H 0.503655 0.194064 0.060794 0.110 Uiso 1 1 calc R U . . .
H31B H 0.466949 0.308779 -0.003337 0.110 Uiso 1 1 calc R U . . .
C32 C 0.4296(3) 0.1084(6) -0.0352(3) 0.119(2) Uani 1 1 d . . . . .
H32A H 0.391722 0.132579 -0.063282 0.143 Uiso 1 1 calc R U . . .
H32B H 0.435176 0.100343 -0.071476 0.143 Uiso 1 1 calc R U . . .
C33 C 0.4424(3) -0.0341(7) 0.0053(4) 0.128(2) Uani 1 1 d . . . . .
H33A H 0.418795 -0.106399 -0.031685 0.193 Uiso 1 1 calc R U . . .
H33B H 0.436944 -0.026134 0.041181 0.193 Uiso 1 1 calc R U . . .
H33C H 0.479666 -0.059419 0.031830 0.193 Uiso 1 1 calc R U . . .
C34 C 0.7780(7) 0.9269(16) 0.7797(10) 0.052(5) Uani 0.216(9) 1 d . . P A 2
H34A H 0.753856 0.995777 0.739617 0.063 Uiso 0.216(9) 1 calc R U P A 2
H34B H 0.756165 0.876694 0.788065 0.063 Uiso 0.216(9) 1 calc R U P A 2

loop_
_atom_site_aniso_label
_atom_site_aniso_U_11
_atom_site_aniso_U_22
_atom_site_aniso_U_33
_atom_site_aniso_U_23
_atom_site_aniso_U_13
_atom_site_aniso_U_12
O1 0.107(2) 0.0491(16) 0.090(2) -0.0069(14) 0.054(2) 0.0000(15)
O2 0.084(2) 0.086(2) 0.0458(15) 0.0020(14) 0.0205(15) 0.0108(16)
O3 0.135(3) 0.093(2) 0.086(2) -0.0306(18) 0.086(2) -0.044(2)
N1 0.0594(18) 0.0614(18) 0.0465(16) -0.0154(14) 0.0250(14) -0.0046(14)
N2 0.0610(17) 0.0528(16) 0.0438(15) 0.0008(12) 0.0307(14) -0.0025(13)
N3 0.0715(19) 0.0435(15) 0.0531(16) -0.0002(12) 0.0388(15) -0.0025(13)
C1 0.069(2) 0.053(2) 0.064(2) -0.0092(17) 0.045(2) -0.0024(17)
C2 0.0500(18) 0.062(2) 0.0472(18) 0.0039(15) 0.0310(16) 0.0074(15)
C3 0.0394(15) 0.061(2) 0.0394(16) -0.0065(14) 0.0242(14) -0.0006(14)
C4 0.0525(19) 0.0500(19) 0.055(2) -0.0033(15) 0.0335(17) 0.0002(14)
C5 0.052(2) 0.077(3) 0.0428(19) 0.0001(17) 0.0237(17) 0.0086(17)
C6 0.060(2) 0.069(2) 0.0467(19) 0.0035(17) 0.0274(17) 0.0057(18)
C7 0.061(2) 0.0435(17) 0.0442(18) -0.0020(14) 0.0278(16) -0.0008(15)
C8 0.0558(19) 0.0549(19) 0.0484(18) -0.0022(15) 0.0341(16) -0.0025(15)
C9 0.0520(18) 0.058(2) 0.0498(18) 0.0007(15) 0.0342(16) 0.0009(15)
C10 0.0509(17) 0.055(2) 0.0383(17) 0.0015(14) 0.0253(15) 0.0001(14)
C11 0.059(2) 0.062(2) 0.058(2) 0.0097(18) 0.0325(18) 0.0078(17)
C12 0.066(2) 0.054(2) 0.061(2) 0.0039(17) 0.0377(19) 0.0036(17)
C13 0.0508(18) 0.061(2) 0.0444(18) -0.0099(15) 0.0300(15) -0.0082(15)
C14 0.069(2) 0.066(2) 0.056(2) -0.0158(17) 0.0409(19) -0.0260(19)
C15 0.067(2) 0.074(2) 0.0478(19) -0.0157(17) 0.0396(18) -0.0214(19)
C16 0.0499(17) 0.0526(18) 0.0421(17) -0.0068(14) 0.0291(15) -0.0070(14)
C17 0.0525(18) 0.0563(19) 0.0461(18) -0.0052(15) 0.0312(16) -0.0107(15)
C18 0.060(2) 0.060(2) 0.0427(17) -0.0075(15) 0.0327(16) -0.0083(16)
C19 0.0502(17) 0.0476(17) 0.0399(16) -0.0024(13) 0.0295(14) -0.0042(14)
C20 0.0484(16) 0.0411(16) 0.0435(16) -0.0027(13) 0.0316(14) -0.0018(13)
C21 0.0482(16) 0.0463(17) 0.0417(16) -0.0024(13) 0.0303(14) -0.0052(13)
C22 0.0588(19) 0.0461(17) 0.0442(17) -0.0037(14) 0.0342(16) -0.0086(15)
C23 0.091(3) 0.049(2) 0.065(2) -0.0156(17) 0.045(2) -0.0206(19)
C24 0.0488(18) 0.059(2) 0.0440(18) -0.0006(15) 0.0235(15) -0.0080(15)
C25 0.072(2) 0.064(2) 0.0400(17) -0.0043(16) 0.0305(17) -0.0131(18)
C26 0.113(3) 0.076(3) 0.068(2) -0.026(2) 0.070(3) -0.034(2)
C27 0.079(3) 0.055(3) 0.062(3) 0.010(2) 0.045(3) -0.001(2)
C28 0.079(2) 0.0352(16) 0.067(2) -0.0020(15) 0.049(2) -0.0044(16)
C29 0.062(2) 0.0383(16) 0.0538(19) -0.0022(14) 0.0366(17) 0.0024(15)
C30 0.071(3) 0.090(3) 0.061(2) -0.026(2) 0.033(2) -0.009(2)
C31 0.092(3) 0.100(3) 0.075(3) -0.024(3) 0.051(3) -0.010(3)
C32 0.130(5) 0.102(4) 0.071(3) -0.030(3) 0.042(3) 0.018(4)
C33 0.133(5) 0.103(4) 0.133(5) -0.024(4) 0.080(5) -0.023(4)
C34 0.077(12) 0.042(8) 0.062(10) -0.002(7) 0.056(10) -0.011(8)

loop_
_atom_type_symbol
_atom_type_description
_atom_type_scat_dispersion_real
_atom_type_scat_dispersion_imag
_atom_type_scat_source
C C 0.0181 0.0091 'International Tables Vol C Tables 4.2.6.8 and 6.1.1.4'
H H 0.0000 0.0000 'International Tables Vol C Tables 4.2.6.8 and 6.1.1.4'
N N 0.0311 0.0180 'International Tables Vol C Tables 4.2.6.8 and 6.1.1.4'
O O 0.0492 0.0322 'International Tables Vol C Tables 4.2.6.8 and 6.1.1.4'

loop_
_geom_angle_atom_site_label_1
_geom_angle_atom_site_label_2
_geom_angle_atom_site_label_3
_geom_angle
_geom_angle_site_symmetry_1
_geom_angle_site_symmetry_3
_geom_angle_publ_flag
C26 O3 H3 109.5 . . ?
C1 N1 C30 117.6(3) . . ?
C5 N1 C1 124.0(3) . . ?
C5 N1 C30 118.4(3) . . ?
C19 N2 N3 120.1(3) . . ?
N2 N3 C22 120.4(3) . . ?
O1 C1 N1 119.0(3) . . ?
O1 C1 C2 123.4(4) . . ?
N1 C1 C2 117.6(3) . . ?
C3 C2 C1 120.2(3) . . ?
C12 C2 C1 118.4(3) . . ?
C12 C2 C3 121.3(3) . . ?
C2 C3 C9 118.7(3) . . ?
C4 C3 C2 120.0(3) . . ?
C4 C3 C9 121.3(3) . . ?
C3 C4 C5 120.5(3) . . ?
C6 C4 C3 118.8(3) . . ?
C6 C4 C5 120.6(3) . . ?
O2 C5 N1 120.9(3) . . ?
O2 C5 C4 121.5(4) . . ?
N1 C5 C4 117.5(3) . . ?
C4 C6 H6 119.6 . . ?
C4 C6 C7 120.9(3) . . ?
C7 C6 H6 119.6 . . ?
C6 C7 H7 119.5 . . ?
C8 C7 C6 121.0(3) . . ?
C8 C7 H7 119.5 . . ?
C7 C8 C9 119.7(3) . . ?
C7 C8 C13 119.1(3) . . ?
C9 C8 C13 121.2(3) . . ?
C8 C9 C3 118.3(3) . . ?
C8 C9 C10 124.2(3) . . ?
C10 C9 C3 117.5(3) . . ?
C9 C10 H10 118.9 . . ?
C11 C10 C9 122.1(3) . . ?
C11 C10 H10 118.9 . . ?
C10 C11 H11 119.9 . . ?
C10 C11 C12 120.1(3) . . ?
C12 C11 H11 119.9 . . ?
C2 C12 C11 120.2(3) . . ?
C2 C12 H12 119.9 . . ?
C11 C12 H12 119.9 . . ?
C14 C13 C8 122.3(3) . . ?
C18 C13 C8 119.5(3) . . ?
C18 C13 C14 118.1(3) . . ?
C13 C14 H14 119.6 . . ?
C15 C14 C13 120.8(3) . . ?
C15 C14 H14 119.6 . . ?
C14 C15 H15 119.6 . . ?
C16 C15 C14 120.8(3) . . ?
C16 C15 H15 119.6 . . ?
C15 C16 C17 118.2(3) . . ?
C15 C16 C19 122.8(3) . . ?
C17 C16 C19 118.9(3) . . ?
C16 C17 H17 119.5 . . ?
C18 C17 C16 120.9(3) . . ?
C18 C17 H17 119.5 . . ?
C13 C18 H18 119.4 . . ?
C17 C18 C13 121.2(3) . . ?
C17 C18 H18 119.4 . . ?
N2 C19 C16 112.8(3) . . ?
N2 C19 C20 122.5(3) . . ?
C20 C19 C16 124.6(3) . . ?
C19 C20 C29 121.6(3) . . ?
C21 C20 C19 116.7(3) . . ?
C21 C20 C29 121.7(3) . . ?
C20 C21 C22 118.0(3) . . ?
C20 C21 C24 122.1(3) . . ?
C22 C21 C24 119.9(3) . . ?
N3 C22 C21 122.3(3) . . ?
N3 C22 C23 114.2(3) . . ?
C21 C22 C23 123.5(3) . . ?
C22 C23 H23A 109.5 . . ?
C22 C23 H23B 109.5 . . ?
C22 C23 H23C 109.5 . . ?
H23A C23 H23B 109.5 . . ?
H23A C23 H23C 109.5 . . ?
H23B C23 H23C 109.5 . . ?
C21 C24 H24A 109.2 . . ?
C21 C24 H24B 109.2 . . ?
C21 C24 C25 112.2(3) . . ?
H24A C24 H24B 107.9 . . ?
C25 C24 H24A 109.2 . . ?
C25 C24 H24B 109.2 . . ?
C24 C25 H25A 108.2 . . ?
C24 C25 H25B 108.2 . . ?
H25A C25 H25B 107.3 . . ?
C26 C25 C24 116.4(3) . . ?
C26 C25 H25A 108.2 . . ?
C26 C25 H25B 108.2 . . ?
O3 C26 C25 106.3(3) . . ?
O3 C26 H26 105.4 . . ?
O3 C26 H26A 93.4 . . ?
O3 C26 C27 117.2(4) . . ?
C25 C26 H26 105.4 . . ?
C25 C26 H26A 93.4 . . ?
C27 C26 C25 116.0(4) . . ?
C27 C26 H26 105.4 . . ?
C34 C26 O3 119.9(7) . . ?
C34 C26 C25 132.7(7) . . ?
C34 C26 H26A 93.4 . . ?
C26 C27 H27A 108.0 . . ?
C26 C27 H27B 108.0 . . ?
C26 C27 C28 117.3(4) . . ?
H27A C27 H27B 107.2 . . ?
C28 C27 H27A 108.0 . . ?
C28 C27 H27B 108.0 . . ?
C27 C28 H28A 107.5 . . ?
C27 C28 H28B 107.5 . . ?
H28A C28 H28B 107.0 . . ?
H28C C28 H28D 107.3 . . ?
C29 C28 C27 119.3(3) . . ?
C29 C28 H28A 107.5 . . ?
C29 C28 H28B 107.5 . . ?
C29 C28 H28C 108.2 . . ?
C29 C28 H28D 108.2 . . ?
C34 C28 H28C 108.2 . . ?
C34 C28 H28D 108.2 . . ?
C34 C28 C29 116.4(6) . . ?
C20 C29 C28 115.3(3) . . ?
C20 C29 H29A 108.4 . . ?
C20 C29 H29B 108.4 . . ?
C28 C29 H29A 108.4 . . ?
C28 C29 H29B 108.4 . . ?
H29A C29 H29B 107.5 . . ?
N1 C30 H30A 109.1 . . ?
N1 C30 H30B 109.1 . . ?
N1 C30 C31 112.6(4) . . ?
H30A C30 H30B 107.8 . . ?
C31 C30 H30A 109.1 . . ?
C31 C30 H30B 109.1 . . ?
C30 C31 H31A 109.5 . . ?
C30 C31 H31B 109.5 . . ?
C30 C31 C32 110.8(5) . . ?
H31A C31 H31B 108.1 . . ?
C32 C31 H31A 109.5 . . ?
C32 C31 H31B 109.5 . . ?
C31 C32 H32A 109.4 . . ?
C31 C32 H32B 109.4 . . ?
H32A C32 H32B 108.0 . . ?
C33 C32 C31 111.0(4) . . ?
C33 C32 H32A 109.4 . . ?
C33 C32 H32B 109.4 . . ?
C32 C33 H33A 109.5 . . ?
C32 C33 H33B 109.5 . . ?
C32 C33 H33C 109.5 . . ?
H33A C33 H33B 109.5 . . ?
H33A C33 H33C 109.5 . . ?
H33B C33 H33C 109.5 . . ?
C26 C34 C28 128.3(13) . . ?
C26 C34 H34A 105.2 . . ?
C26 C34 H34B 105.2 . . ?
C28 C34 H34A 105.2 . . ?
C28 C34 H34B 105.2 . . ?
H34A C34 H34B 105.9 . . ?

loop_
_geom_bond_atom_site_label_1
_geom_bond_atom_site_label_2
_geom_bond_distance
_geom_bond_site_symmetry_2
_geom_bond_publ_flag
O1 C1 1.216(4) . ?
O2 C5 1.228(4) . ?
O3 H3 0.8200 . ?
O3 C26 1.407(5) . ?
N1 C1 1.390(5) . ?
N1 C5 1.384(5) . ?
N1 C30 1.475(5) . ?
N2 N3 1.336(4) . ?
N2 C19 1.331(4) . ?
N3 C22 1.340(4) . ?
C1 C2 1.468(5) . ?
C2 C3 1.408(5) . ?
C2 C12 1.374(5) . ?
C3 C4 1.401(5) . ?
C3 C9 1.440(5) . ?
C4 C5 1.469(5) . ?
C4 C6 1.371(5) . ?
C6 H6 0.9300 . ?
C6 C7 1.419(5) . ?
C7 H7 0.9300 . ?
C7 C8 1.384(5) . ?
C8 C9 1.406(5) . ?
C8 C13 1.495(4) . ?
C9 C10 1.411(5) . ?
C10 H10 0.9300 . ?
C10 C11 1.369(5) . ?
C11 H11 0.9300 . ?
C11 C12 1.389(5) . ?
C12 H12 0.9300 . ?
C13 C14 1.392(5) . ?
C13 C18 1.384(5) . ?
C14 H14 0.9300 . ?
C14 C15 1.390(5) . ?
C15 H15 0.9300 . ?
C15 C16 1.382(5) . ?
C16 C17 1.395(5) . ?
C16 C19 1.493(4) . ?
C17 H17 0.9300 . ?
C17 C18 1.377(5) . ?
C18 H18 0.9300 . ?
C19 C20 1.418(4) . ?
C20 C21 1.389(4) . ?
C20 C29 1.508(4) . ?
C21 C22 1.393(4) . ?
C21 C24 1.510(4) . ?
C22 C23 1.498(4) . ?
C23 H23A 0.9600 . ?
C23 H23B 0.9600 . ?
C23 H23C 0.9600 . ?
C24 H24A 0.9700 . ?
C24 H24B 0.9700 . ?
C24 C25 1.526(5) . ?
C25 H25A 0.9700 . ?
C25 H25B 0.9700 . ?
C25 C26 1.507(5) . ?
C26 H26 0.9800 . ?
C26 H26A 0.9800 . ?
C26 C27 1.484(6) . ?
C26 C34 1.395(16) . ?
C27 H27A 0.9700 . ?
C27 H27B 0.9700 . ?
C27 C28 1.546(6) . ?
C28 H28A 0.9700 . ?
C28 H28B 0.9700 . ?
C28 H28C 0.9700 . ?
C28 H28D 0.9700 . ?
C28 C29 1.529(5) . ?
C28 C34 1.479(15) . ?
C29 H29A 0.9700 . ?
C29 H29B 0.9700 . ?
C30 H30A 0.9700 . ?
C30 H30B 0.9700 . ?
C30 C31 1.493(6) . ?
C31 H31A 0.9700 . ?
C31 H31B 0.9700 . ?
C31 C32 1.556(7) . ?
C32 H32A 0.9700 . ?
C32 H32B 0.9700 . ?
C32 C33 1.525(8) . ?
C33 H33A 0.9600 . ?
C33 H33B 0.9600 . ?
C33 H33C 0.9600 . ?
C34 H34A 0.9700 . ?
C34 H34B 0.9700 . ?

loop_
_geom_torsion_atom_site_label_1
_geom_torsion_atom_site_label_2
_geom_torsion_atom_site_label_3
_geom_torsion_atom_site_label_4
_geom_torsion
_geom_torsion_site_symmetry_1
_geom_torsion_site_symmetry_2
_geom_torsion_site_symmetry_3
_geom_torsion_site_symmetry_4
_geom_torsion_publ_flag
O1 C1 C2 C3 179.2(4) . . . . ?
O1 C1 C2 C12 -0.1(6) . . . . ?
O3 C26 C27 C28 136.8(4) . . . . ?
O3 C26 C34 C28 -137.4(10) . . . . ?
N1 C1 C2 C3 -0.8(5) . . . . ?
N1 C1 C2 C12 180.0(3) . . . . ?
N1 C30 C31 C32 162.1(4) . . . . ?
N2 N3 C22 C21 -0.9(5) . . . . ?
N2 N3 C22 C23 179.2(3) . . . . ?
N2 C19 C20 C21 -1.1(5) . . . . ?
N2 C19 C20 C29 -179.9(3) . . . . ?
N3 N2 C19 C16 -178.8(3) . . . . ?
N3 N2 C19 C20 0.3(5) . . . . ?
C1 N1 C5 O2 175.3(4) . . . . ?
C1 N1 C5 C4 -4.5(6) . . . . ?
C1 N1 C30 C31 -84.4(5) . . . . ?
C1 C2 C3 C4 -1.0(5) . . . . ?
C1 C2 C3 C9 179.2(3) . . . . ?
C1 C2 C12 C11 179.4(4) . . . . ?
C2 C3 C4 C5 0.1(5) . . . . ?
C2 C3 C4 C6 -179.6(4) . . . . ?
C2 C3 C9 C8 179.9(3) . . . . ?
C2 C3 C9 C10 2.3(5) . . . . ?
C3 C2 C12 C11 0.2(6) . . . . ?
C3 C4 C5 O2 -177.3(4) . . . . ?
C3 C4 C5 N1 2.5(5) . . . . ?
C3 C4 C6 C7 -0.1(6) . . . . ?
C3 C9 C10 C11 -1.7(5) . . . . ?
C4 C3 C9 C8 0.0(5) . . . . ?
C4 C3 C9 C10 -177.5(3) . . . . ?
C4 C6 C7 C8 -0.3(6) . . . . ?
C5 N1 C1 O1 -176.3(4) . . . . ?
C5 N1 C1 C2 3.7(6) . . . . ?
C5 N1 C30 C31 94.9(5) . . . . ?
C5 C4 C6 C7 -179.8(3) . . . . ?
C6 C4 C5 O2 2.4(6) . . . . ?
C6 C4 C5 N1 -177.8(4) . . . . ?
C6 C7 C8 C9 0.6(6) . . . . ?
C6 C7 C8 C13 178.9(3) . . . . ?
C7 C8 C9 C3 -0.5(5) . . . . ?
C7 C8 C9 C10 176.9(3) . . . . ?
C7 C8 C13 C14 127.2(4) . . . . ?
C7 C8 C13 C18 -50.8(5) . . . . ?
C8 C9 C10 C11 -179.1(4) . . . . ?
C8 C13 C14 C15 -177.9(4) . . . . ?
C8 C13 C18 C17 177.4(3) . . . . ?
C9 C3 C4 C5 180.0(3) . . . . ?
C9 C3 C4 C6 0.3(5) . . . . ?
C9 C8 C13 C14 -54.5(5) . . . . ?
C9 C8 C13 C18 127.5(4) . . . . ?
C9 C10 C11 C12 0.3(6) . . . . ?
C10 C11 C12 C2 0.5(6) . . . . ?
C12 C2 C3 C4 178.2(3) . . . . ?
C12 C2 C3 C9 -1.6(5) . . . . ?
C13 C8 C9 C3 -178.8(3) . . . . ?
C13 C8 C9 C10 -1.4(6) . . . . ?
C13 C14 C15 C16 0.2(6) . . . . ?
C14 C13 C18 C17 -0.7(6) . . . . ?
C14 C15 C16 C17 0.2(6) . . . . ?
C14 C15 C16 C19 176.7(3) . . . . ?
C15 C16 C17 C18 -0.8(5) . . . . ?
C15 C16 C19 N2 -124.9(4) . . . . ?
C15 C16 C19 C20 55.9(5) . . . . ?
C16 C17 C18 C13 1.1(6) . . . . ?
C16 C19 C20 C21 178.0(3) . . . . ?
C16 C19 C20 C29 -0.8(5) . . . . ?
C17 C16 C19 N2 51.6(4) . . . . ?
C17 C16 C19 C20 -127.6(4) . . . . ?
C18 C13 C14 C15 0.1(6) . . . . ?
C19 N2 N3 C22 0.6(5) . . . . ?
C19 C16 C17 C18 -177.4(3) . . . . ?
C19 C20 C21 C22 0.9(5) . . . . ?
C19 C20 C21 C24 178.7(3) . . . . ?
C19 C20 C29 C28 -102.2(4) . . . . ?
C20 C21 C22 N3 0.1(5) . . . . ?
C20 C21 C22 C23 180.0(3) . . . . ?
C20 C21 C24 C25 -93.6(4) . . . . ?
C21 C20 C29 C28 79.1(4) . . . . ?
C21 C24 C25 C26 59.7(5) . . . . ?
C22 C21 C24 C25 84.2(4) . . . . ?
C24 C21 C22 N3 -177.8(3) . . . . ?
C24 C21 C22 C23 2.1(5) . . . . ?
C24 C25 C26 O3 177.9(4) . . . . ?
C24 C25 C26 C27 45.6(5) . . . . ?
C24 C25 C26 C34 -14.3(12) . . . . ?
C25 C26 C27 C28 -96.2(5) . . . . ?
C25 C26 C34 C28 56.2(18) . . . . ?
C26 C27 C28 C29 72.3(6) . . . . ?
C27 C28 C29 C20 -73.9(5) . . . . ?
C29 C20 C21 C22 179.7(3) . . . . ?
C29 C20 C21 C24 -2.5(5) . . . . ?
C29 C28 C34 C26 -71.9(15) . . . . ?
C30 N1 C1 O1 3.0(6) . . . . ?
C30 N1 C1 C2 -177.0(3) . . . . ?
C30 N1 C5 O2 -4.0(6) . . . . ?
C30 N1 C5 C4 176.2(3) . . . . ?
C30 C31 C32 C33 -78.3(7) . . . . ?
C34 C28 C29 C20 -18.7(9) . . . . ?
